data_4085382
loop_
_publ_author_name
'Francos, Javier'
'Gros, Philippe C.'
'Kennedy, Alan R.'
'O&#x2019;Hara, Charles T.'

_publ_section_title
;
 Structural Studies of (rac)-BIPHEN Organomagnesiates and Intermediates in
 the Halogen--Metal Exchange of 2-Bromopyridine
;
_journal_issue 11
_journal_name_full Organometallics
_journal_page_first 2550
_journal_paper_doi 10.1021/om501225g
_journal_volume 34
_journal_year 2015
_chemical_formula_sum 'C42 H56 Li2 Mg N2 O4'
_chemical_formula_weight 691.08
_chemical_name_systematic
; 
 ? 
;
_space_group_IT_number 15
_symmetry_cell_setting monoclinic
_symmetry_space_group_name_Hall '-C 2yc'
_symmetry_space_group_name_H-M 'C 1 2/c 1'
_atom_sites_solution_hydrogens geom
_atom_sites_solution_primary direct
_atom_sites_solution_secondary difmap
_audit_creation_method SHELXL-97
_cell_angle_alpha 90.00
_cell_angle_beta 103.285(8)
_cell_angle_gamma 90.00
_cell_formula_units_Z 4
_cell_length_a 16.4177(14)
_cell_length_b 12.3325(8)
_cell_length_c 20.0058(15)
_cell_measurement_reflns_used 4074
_cell_measurement_temperature 123(2)
_cell_measurement_theta_max 28.2871
_cell_measurement_theta_min 3.1494
_cell_volume 3942.2(5)
_computing_structure_refinement 'SHELXL-97 (Sheldrick, 1997)'
_computing_structure_solution 'SHELXS-97 (Sheldrick, 1990)'
_diffrn_ambient_temperature 123(2)
_diffrn_measured_fraction_theta_full 0.998
_diffrn_measured_fraction_theta_max 0.931
_diffrn_measurement_device_type 'Oxford Diffraction Xcalibur E'
_diffrn_measurement_method omega-scans
_diffrn_radiation_monochromator graphite
_diffrn_radiation_source 'fine-focus sealed tube'
_diffrn_radiation_type MoK\a
_diffrn_radiation_wavelength 0.71073
_diffrn_reflns_av_R_equivalents 0.0385
_diffrn_reflns_av_sigmaI/netI 0.0571
_diffrn_reflns_limit_h_max 21
_diffrn_reflns_limit_h_min -20
_diffrn_reflns_limit_k_max 15
_diffrn_reflns_limit_k_min -15
_diffrn_reflns_limit_l_max 25
_diffrn_reflns_limit_l_min -26
_diffrn_reflns_number 10804
_diffrn_reflns_theta_full 26.00
_diffrn_reflns_theta_max 27.99
_diffrn_reflns_theta_min 3.16
_exptl_absorpt_coefficient_mu 0.087
_exptl_absorpt_correction_T_max 1.00000
_exptl_absorpt_correction_T_min 0.61675
_exptl_absorpt_correction_type multi-scan
_exptl_absorpt_process_details CrysalisPRO
_exptl_crystal_colour colourless
_exptl_crystal_density_diffrn 1.164
_exptl_crystal_density_method 'not measured'
_exptl_crystal_description 'cut plate'
_exptl_crystal_F_000 1488
_exptl_crystal_size_max 0.4
_exptl_crystal_size_mid 0.2
_exptl_crystal_size_min 0.2
_refine_diff_density_max 0.578
_refine_diff_density_min -0.271
_refine_diff_density_rms 0.053
_refine_ls_extinction_method none
_refine_ls_goodness_of_fit_ref 1.032
_refine_ls_hydrogen_treatment constr
_refine_ls_matrix_type full
_refine_ls_number_parameters 236
_refine_ls_number_reflns 4441
_refine_ls_number_restraints 0
_refine_ls_restrained_S_all 1.032
_refine_ls_R_factor_all 0.0876
_refine_ls_R_factor_gt 0.0606
_refine_ls_shift/su_max 0.000
_refine_ls_shift/su_mean 0.000
_refine_ls_structure_factor_coef Fsqd
_refine_ls_weighting_details 'calc w=1/[\s^2^(Fo^2^)+(0.0712P)^2^+3.8689P] where P=(Fo^2^+2Fc^2^)/3'
_refine_ls_weighting_scheme calc
_refine_ls_wR_factor_gt 0.1480
_refine_ls_wR_factor_ref 0.1679
_reflns_number_gt 3200
_reflns_number_total 4441
_reflns_threshold_expression I>2sigma(I)
_cod_data_source_file om501225g_si_001.cif
_cod_data_source_block 5
_cod_depositor_comments 'Adding full bibliography for 4085378--4085382.cif.'
_cod_original_sg_symbol_H-M C2/c
_cod_database_code 4085382

loop_
_symmetry_equiv_pos_as_xyz
'x, y, z'
'-x, y, -z+1/2'
'x+1/2, y+1/2, z'
'-x+1/2, y+1/2, -z+1/2'
'-x, -y, -z'
'x, -y, z-1/2'
'-x+1/2, -y+1/2, -z'
'x+1/2, -y+1/2, z-1/2'

loop_
_atom_site_label
_atom_site_type_symbol
_atom_site_fract_x
_atom_site_fract_y
_atom_site_fract_z
_atom_site_U_iso_or_equiv
_atom_site_adp_type
_atom_site_occupancy
_atom_site_symmetry_multiplicity
_atom_site_calc_flag
_atom_site_refinement_flags
Li1 Li 0.0702(3) 0.4274(3) 0.1344(2) 0.0459(10) Uani 1 1 d .
Mg1 Mg 0.0000 0.34750(7) 0.2500 0.0261(2) Uani 1 2 d S
O1 O 0.07738(8) 0.45524(10) 0.22362(7) 0.0223(3) Uani 1 1 d .
O2 O 0.10461(12) 0.51538(15) 0.06893(8) 0.0473(5) Uani 1 1 d .
N1 N -0.02266(13) 0.28514(17) 0.39300(10) 0.0423(5) Uani 1 1 d .
C1 C 0.04267(11) 0.61827(14) 0.27411(9) 0.0187(4) Uani 1 1 d .
C2 C 0.06487(11) 0.70197(14) 0.32230(9) 0.0198(4) Uani 1 1 d .
C3 C 0.14673(12) 0.70743(15) 0.36253(10) 0.0226(4) Uani 1 1 d .
C4 C 0.20395(12) 0.62969(16) 0.35362(10) 0.0247(4) Uani 1 1 d .
H4 H 0.2596 0.6355 0.3804 0.030 Uiso 1 1 calc R
C5 C 0.18487(12) 0.54366(15) 0.30791(10) 0.0230(4) Uani 1 1 d .
C6 C 0.10178(11) 0.53739(15) 0.26790(9) 0.0198(4) Uani 1 1 d .
C7 C 0.00316(12) 0.78818(16) 0.33132(10) 0.0255(4) Uani 1 1 d .
H7A H 0.0192 0.8576 0.3143 0.038 Uiso 1 1 calc R
H7B H 0.0031 0.7950 0.3801 0.038 Uiso 1 1 calc R
H7C H -0.0530 0.7680 0.3054 0.038 Uiso 1 1 calc R
C8 C 0.17413(13) 0.79811(17) 0.41323(11) 0.0287(5) Uani 1 1 d .
H8A H 0.2334 0.7888 0.4358 0.043 Uiso 1 1 calc R
H8B H 0.1405 0.7967 0.4479 0.043 Uiso 1 1 calc R
H8C H 0.1663 0.8678 0.3890 0.043 Uiso 1 1 calc R
C9 C 0.25344(13) 0.46302(18) 0.29968(11) 0.0311(5) Uani 1 1 d .
C10 C 0.22770(16) 0.34491(19) 0.30677(14) 0.0457(6) Uani 1 1 d .
H10A H 0.2114 0.3355 0.3505 0.069 Uiso 1 1 calc R
H10B H 0.2750 0.2970 0.3055 0.069 Uiso 1 1 calc R
H10C H 0.1803 0.3267 0.2688 0.069 Uiso 1 1 calc R
C11 C 0.33538(15) 0.4832(2) 0.35300(14) 0.0505(7) Uani 1 1 d .
H11A H 0.3563 0.5559 0.3464 0.076 Uiso 1 1 calc R
H11B H 0.3770 0.4291 0.3474 0.076 Uiso 1 1 calc R
H11C H 0.3252 0.4774 0.3993 0.076 Uiso 1 1 calc R
C12 C 0.27306(14) 0.4772(2) 0.22874(12) 0.0390(6) Uani 1 1 d .
H12A H 0.2231 0.4600 0.1929 0.059 Uiso 1 1 calc R
H12B H 0.3187 0.4283 0.2247 0.059 Uiso 1 1 calc R
H12C H 0.2899 0.5524 0.2233 0.059 Uiso 1 1 calc R
C13 C 0.01649(14) 0.25051(18) 0.34426(12) 0.0355(5) Uani 1 1 d .
C14 C 0.05692(16) 0.14899(19) 0.35705(14) 0.0447(6) Uani 1 1 d .
H14 H 0.0819 0.1187 0.3229 0.054 Uiso 1 1 calc R
C15 C 0.06156(16) 0.09122(19) 0.41818(15) 0.0475(7) Uani 1 1 d .
H15 H 0.0909 0.0243 0.4263 0.057 Uiso 1 1 calc R
C16 C 0.02316(17) 0.1334(2) 0.46535(14) 0.0449(6) Uani 1 1 d .
H16 H 0.0251 0.0967 0.5075 0.054 Uiso 1 1 calc R
C17 C -0.01790(17) 0.2285(2) 0.45139(13) 0.0479(7) Uani 1 1 d .
H17 H -0.0450 0.2572 0.4847 0.058 Uiso 1 1 calc R
C18 C 0.13249(19) 0.6230(2) 0.08639(14) 0.0494(7) Uani 1 1 d .
H18A H 0.1527 0.6306 0.1367 0.059 Uiso 1 1 calc R
H18B H 0.0866 0.6755 0.0702 0.059 Uiso 1 1 calc R
C19 C 0.12414(17) 0.4866(2) 0.00509(12) 0.0446(6) Uani 1 1 d .
H19A H 0.0725 0.4835 -0.0320 0.054 Uiso 1 1 calc R
H19B H 0.1517 0.4147 0.0087 0.054 Uiso 1 1 calc R
C20 C 0.2013(3) 0.6415(3) 0.05152(19) 0.0822(12) Uani 1 1 d .
H20A H 0.2037 0.7187 0.0386 0.099 Uiso 1 1 calc R
H20B H 0.2557 0.6208 0.0817 0.099 Uiso 1 1 calc R
C21 C 0.1818(2) 0.5723(3) -0.00997(17) 0.0791(11) Uani 1 1 d .
H21A H 0.2334 0.5395 -0.0186 0.095 Uiso 1 1 calc R
H21B H 0.1542 0.6151 -0.0508 0.095 Uiso 1 1 calc R

loop_
_atom_site_aniso_label
_atom_site_aniso_U_11
_atom_site_aniso_U_22
_atom_site_aniso_U_33
_atom_site_aniso_U_23
_atom_site_aniso_U_13
_atom_site_aniso_U_12
Li1 0.071(3) 0.040(2) 0.029(2) -0.0054(18) 0.016(2) -0.018(2)
Mg1 0.0361(5) 0.0224(4) 0.0238(5) 0.000 0.0150(4) 0.000
O1 0.0266(7) 0.0198(6) 0.0222(7) -0.0027(6) 0.0092(6) 0.0008(5)
O2 0.0642(12) 0.0541(10) 0.0265(8) -0.0029(8) 0.0166(8) -0.0157(9)
N1 0.0508(12) 0.0446(11) 0.0351(11) 0.0097(10) 0.0174(10) 0.0135(10)
C1 0.0166(9) 0.0208(8) 0.0193(9) 0.0017(8) 0.0057(7) -0.0003(7)
C2 0.0195(9) 0.0219(8) 0.0184(9) 0.0011(8) 0.0051(7) 0.0024(7)
C3 0.0217(9) 0.0264(9) 0.0191(9) 0.0003(8) 0.0033(8) -0.0004(8)
C4 0.0171(9) 0.0353(10) 0.0207(9) 0.0010(9) 0.0019(7) 0.0025(8)
C5 0.0205(9) 0.0291(9) 0.0206(10) 0.0023(8) 0.0072(8) 0.0070(8)
C6 0.0209(9) 0.0222(9) 0.0176(9) -0.0003(8) 0.0076(7) 0.0008(7)
C7 0.0237(10) 0.0264(9) 0.0260(10) -0.0027(9) 0.0051(8) 0.0037(8)
C8 0.0278(10) 0.0319(10) 0.0238(10) -0.0028(9) 0.0007(8) 0.0011(9)
C9 0.0241(10) 0.0407(11) 0.0289(11) -0.0008(10) 0.0066(9) 0.0143(9)
C10 0.0492(14) 0.0408(12) 0.0510(16) 0.0118(12) 0.0194(12) 0.0258(11)
C11 0.0305(12) 0.0726(18) 0.0441(14) -0.0081(14) 0.0000(11) 0.0295(13)
C12 0.0300(11) 0.0540(14) 0.0368(13) -0.0025(12) 0.0157(10) 0.0103(11)
C13 0.0391(12) 0.0356(11) 0.0363(12) 0.0061(10) 0.0180(10) 0.0068(10)
C14 0.0522(15) 0.0353(12) 0.0519(16) 0.0028(12) 0.0227(13) 0.0086(11)
C15 0.0483(15) 0.0301(11) 0.0620(18) 0.0070(12) 0.0084(13) 0.0096(11)
C16 0.0562(16) 0.0394(13) 0.0400(14) 0.0096(12) 0.0128(12) -0.0041(12)
C17 0.0574(16) 0.0549(15) 0.0365(13) 0.0136(13) 0.0211(12) 0.0149(13)
C18 0.0752(19) 0.0346(12) 0.0438(15) 0.0043(12) 0.0248(14) 0.0061(13)
C19 0.0509(15) 0.0542(15) 0.0285(12) -0.0054(12) 0.0087(11) 0.0016(12)
C20 0.105(3) 0.079(2) 0.081(2) -0.025(2) 0.059(2) -0.045(2)
C21 0.096(3) 0.101(3) 0.0525(19) -0.0204(19) 0.0424(19) -0.040(2)

loop_
_atom_type_symbol
_atom_type_description
_atom_type_scat_dispersion_real
_atom_type_scat_dispersion_imag
_atom_type_scat_source
Li Li -0.0003 0.0001 'International Tables Vol C Tables 4.2.6.8 and 6.1.1.4'
Mg Mg 0.0486 0.0363 'International Tables Vol C Tables 4.2.6.8 and 6.1.1.4'
O O 0.0106 0.0060 'International Tables Vol C Tables 4.2.6.8 and 6.1.1.4'
N N 0.0061 0.0033 'International Tables Vol C Tables 4.2.6.8 and 6.1.1.4'
C C 0.0033 0.0016 'International Tables Vol C Tables 4.2.6.8 and 6.1.1.4'
H H 0.0000 0.0000 'International Tables Vol C Tables 4.2.6.8 and 6.1.1.4'

loop_
_geom_angle_atom_site_label_1
_geom_angle_atom_site_label_2
_geom_angle_atom_site_label_3
_geom_angle
_geom_angle_site_symmetry_1
_geom_angle_site_symmetry_3
O1 Li1 O2 128.3(2) . .
O1 Li1 N1 112.5(2) . 2
O2 Li1 N1 119.2(2) . 2
O1 Li1 C13 85.02(16) . 2
O2 Li1 C13 146.2(2) . 2
N1 Li1 C13 28.60(9) 2 2
O1 Li1 Mg1 40.51(10) . .
O2 Li1 Mg1 164.0(2) . .
N1 Li1 Mg1 73.66(13) 2 .
C13 Li1 Mg1 45.22(8) 2 .
O1 Mg1 O1 96.30(8) 2 .
O1 Mg1 C13 95.52(7) 2 .
O1 Mg1 C13 129.09(7) . .
O1 Mg1 C13 129.09(7) 2 2
O1 Mg1 C13 95.52(7) . 2
C13 Mg1 C13 114.01(13) . 2
O1 Mg1 C6 25.06(5) 2 2
O1 Mg1 C6 79.04(6) . 2
C13 Mg1 C6 120.54(7) . 2
C13 Mg1 C6 112.73(7) 2 2
O1 Mg1 C6 79.04(6) 2 .
O1 Mg1 C6 25.06(5) . .
C13 Mg1 C6 112.73(7) . .
C13 Mg1 C6 120.54(7) 2 .
C6 Mg1 C6 69.56(8) 2 .
O1 Mg1 Li1 111.66(10) 2 .
O1 Mg1 Li1 35.84(9) . .
C13 Mg1 Li1 148.57(11) . .
C13 Mg1 Li1 60.46(10) 2 .
C6 Mg1 Li1 87.18(10) 2 .
C6 Mg1 Li1 60.37(9) . .
O1 Mg1 Li1 35.84(9) 2 2
O1 Mg1 Li1 111.66(10) . 2
C13 Mg1 Li1 60.46(10) . 2
C13 Mg1 Li1 148.58(11) 2 2
C6 Mg1 Li1 60.37(9) 2 2
C6 Mg1 Li1 87.18(10) . 2
Li1 Mg1 Li1 141.36(17) . 2
C6 O1 Li1 137.79(17) . .
C6 O1 Mg1 116.08(11) . .
Li1 O1 Mg1 103.65(14) . .
C18 O2 C19 109.02(19) . .
C18 O2 Li1 119.86(19) . .
C19 O2 Li1 129.9(2) . .
C17 N1 C13 121.2(2) . .
C17 N1 Li1 130.6(2) . 2
C13 N1 Li1 107.90(19) . 2
C2 C1 C6 120.23(16) . .
C2 C1 C1 119.76(13) . 2
C6 C1 C1 119.90(15) . 2
C3 C2 C1 119.60(16) . .
C3 C2 C7 118.67(17) . .
C1 C2 C7 121.72(16) . .
C4 C3 C2 118.91(18) . .
C4 C3 C8 119.66(17) . .
C2 C3 C8 121.40(17) . .
C3 C4 C5 123.90(18) . .
C3 C4 H4 118.0 . .
C5 C4 H4 118.0 . .
C4 C5 C6 117.14(16) . .
C4 C5 C9 120.29(17) . .
C6 C5 C9 122.51(17) . .
O1 C6 C5 121.06(16) . .
O1 C6 C1 118.80(16) . .
C5 C6 C1 120.14(17) . .
O1 C6 Mg1 38.86(8) . .
C5 C6 Mg1 125.20(13) . .
C1 C6 Mg1 101.29(11) . .
C2 C7 H7A 109.5 . .
C2 C7 H7B 109.5 . .
H7A C7 H7B 109.5 . .
C2 C7 H7C 109.5 . .
H7A C7 H7C 109.5 . .
H7B C7 H7C 109.5 . .
C3 C8 H8A 109.5 . .
C3 C8 H8B 109.5 . .
H8A C8 H8B 109.5 . .
C3 C8 H8C 109.5 . .
H8A C8 H8C 109.5 . .
H8B C8 H8C 109.5 . .
C10 C9 C11 107.8(2) . .
C10 C9 C12 108.3(2) . .
C11 C9 C12 106.73(19) . .
C10 C9 C5 112.35(18) . .
C11 C9 C5 111.55(18) . .
C12 C9 C5 109.83(17) . .
C9 C10 H10A 109.5 . .
C9 C10 H10B 109.5 . .
H10A C10 H10B 109.5 . .
C9 C10 H10C 109.5 . .
H10A C10 H10C 109.5 . .
H10B C10 H10C 109.5 . .
C9 C11 H11A 109.5 . .
C9 C11 H11B 109.5 . .
H11A C11 H11B 109.5 . .
C9 C11 H11C 109.5 . .
H11A C11 H11C 109.5 . .
H11B C11 H11C 109.5 . .
C9 C12 H12A 109.5 . .
C9 C12 H12B 109.5 . .
H12A C12 H12B 109.5 . .
C9 C12 H12C 109.5 . .
H12A C12 H12C 109.5 . .
H12B C12 H12C 109.5 . .
N1 C13 C14 115.5(2) . .
N1 C13 Mg1 117.46(16) . .
C14 C13 Mg1 126.75(17) . .
N1 C13 Li1 43.49(14) . 2
C14 C13 Li1 158.91(19) . 2
Mg1 C13 Li1 74.31(11) . 2
C15 C14 C13 122.5(2) . .
C15 C14 H14 118.7 . .
C13 C14 H14 118.7 . .
C16 C15 C14 118.2(2) . .
C16 C15 H15 120.9 . .
C14 C15 H15 120.9 . .
C17 C16 C15 118.7(2) . .
C17 C16 H16 120.7 . .
C15 C16 H16 120.7 . .
N1 C17 C16 123.8(2) . .
N1 C17 H17 118.1 . .
C16 C17 H17 118.1 . .
O2 C18 C20 105.4(2) . .
O2 C18 H18A 110.7 . .
C20 C18 H18A 110.7 . .
O2 C18 H18B 110.7 . .
C20 C18 H18B 110.7 . .
H18A C18 H18B 108.8 . .
O2 C19 C21 106.6(2) . .
O2 C19 H19A 110.4 . .
C21 C19 H19A 110.4 . .
O2 C19 H19B 110.4 . .
C21 C19 H19B 110.4 . .
H19A C19 H19B 108.6 . .
C21 C20 C18 105.3(3) . .
C21 C20 H20A 110.7 . .
C18 C20 H20A 110.7 . .
C21 C20 H20B 110.7 . .
C18 C20 H20B 110.7 . .
H20A C20 H20B 108.8 . .
C20 C21 C19 105.5(2) . .
C20 C21 H21A 110.6 . .
C19 C21 H21A 110.6 . .
C20 C21 H21B 110.6 . .
C19 C21 H21B 110.6 . .
H21A C21 H21B 108.8 . .

loop_
_geom_bond_atom_site_label_1
_geom_bond_atom_site_label_2
_geom_bond_distance
_geom_bond_site_symmetry_2
Li1 O1 1.795(4) .
Li1 O2 1.884(4) .
Li1 N1 1.947(4) 2
Li1 C13 2.692(5) 2
Li1 Mg1 2.979(4) .
Mg1 O1 1.9915(14) 2
Mg1 O1 1.9915(14) .
Mg1 C13 2.197(2) .
Mg1 C13 2.197(2) 2
Mg1 C6 2.851(2) 2
Mg1 C6 2.851(2) .
Mg1 Li1 2.979(4) 2
O1 C6 1.345(2) .
O2 C18 1.421(3) .
O2 C19 1.431(3) .
N1 C17 1.348(3) .
N1 C13 1.354(3) .
N1 Li1 1.947(4) 2
C1 C2 1.402(3) .
C1 C6 1.417(2) .
C1 C1 1.508(4) 2
C2 C3 1.401(3) .
C2 C7 1.508(2) .
C3 C4 1.382(3) .
C3 C8 1.507(3) .
C4 C5 1.389(3) .
C4 H4 0.9500 .
C5 C6 1.416(3) .
C5 C9 1.539(3) .
C7 H7A 0.9800 .
C7 H7B 0.9800 .
C7 H7C 0.9800 .
C8 H8A 0.9800 .
C8 H8B 0.9800 .
C8 H8C 0.9800 .
C9 C10 1.532(3) .
C9 C11 1.533(3) .
C9 C12 1.536(3) .
C10 H10A 0.9800 .
C10 H10B 0.9800 .
C10 H10C 0.9800 .
C11 H11A 0.9800 .
C11 H11B 0.9800 .
C11 H11C 0.9800 .
C12 H12A 0.9800 .
C12 H12B 0.9800 .
C12 H12C 0.9800 .
C13 C14 1.413(3) .
C13 Li1 2.692(5) 2
C14 C15 1.402(4) .
C14 H14 0.9500 .
C15 C16 1.353(4) .
C15 H15 0.9500 .
C16 C17 1.350(3) .
C16 H16 0.9500 .
C17 H17 0.9500 .
C18 C20 1.475(4) .
C18 H18A 0.9900 .
C18 H18B 0.9900 .
C19 C21 1.495(4) .
C19 H19A 0.9900 .
C19 H19B 0.9900 .
C20 C21 1.470(4) .
C20 H20A 0.9900 .
C20 H20B 0.9900 .
C21 H21A 0.9900 .
C21 H21B 0.9900 .

loop_
_geom_torsion_atom_site_label_1
_geom_torsion_atom_site_label_2
_geom_torsion_atom_site_label_3
_geom_torsion_atom_site_label_4
_geom_torsion
_geom_torsion_site_symmetry_1
_geom_torsion_site_symmetry_4
O1 Li1 Mg1 O1 69.62(18) . 2
O2 Li1 Mg1 O1 18.1(9) . 2
N1 Li1 Mg1 O1 -127.33(13) 2 2
C13 Li1 Mg1 O1 -123.69(9) 2 2
O2 Li1 Mg1 O1 -51.5(8) . .
N1 Li1 Mg1 O1 163.1(3) 2 .
C13 Li1 Mg1 O1 166.7(2) 2 .
O1 Li1 Mg1 C13 -78.4(2) . .
O2 Li1 Mg1 C13 -130.0(8) . .
N1 Li1 Mg1 C13 84.6(2) 2 .
C13 Li1 Mg1 C13 88.3(2) 2 .
O1 Li1 Mg1 C13 -166.7(2) . 2
O2 Li1 Mg1 C13 141.8(9) . 2
N1 Li1 Mg1 C13 -3.63(12) 2 2
O1 Li1 Mg1 C6 75.11(15) . 2
O2 Li1 Mg1 C6 23.6(9) . 2
N1 Li1 Mg1 C6 -121.83(15) 2 2
C13 Li1 Mg1 C6 -118.20(10) 2 2
O1 Li1 Mg1 C6 7.08(11) . .
O2 Li1 Mg1 C6 -44.5(8) . .
N1 Li1 Mg1 C6 170.1(2) 2 .
C13 Li1 Mg1 C6 173.77(14) 2 .
O1 Li1 Mg1 Li1 43.78(12) . 2
O2 Li1 Mg1 Li1 -7.8(8) . 2
N1 Li1 Mg1 Li1 -153.17(17) 2 2
C13 Li1 Mg1 Li1 -149.53(11) 2 2
O2 Li1 O1 C6 3.8(5) . .
N1 Li1 O1 C6 -177.85(18) 2 .
C13 Li1 O1 C6 -169.7(2) 2 .
Mg1 Li1 O1 C6 -160.2(3) . .
O2 Li1 O1 Mg1 164.0(3) . .
N1 Li1 O1 Mg1 -17.6(3) 2 .
C13 Li1 O1 Mg1 -9.44(15) 2 .
O1 Mg1 O1 C6 46.56(11) 2 .
C13 Mg1 O1 C6 -55.81(16) . .
C13 Mg1 O1 C6 176.95(13) 2 .
C6 Mg1 O1 C6 64.82(14) 2 .
Li1 Mg1 O1 C6 165.3(2) . .
Li1 Mg1 O1 C6 13.04(16) 2 .
O1 Mg1 O1 Li1 -118.78(18) 2 .
C13 Mg1 O1 Li1 138.85(18) . .
C13 Mg1 O1 Li1 11.61(18) 2 .
C6 Mg1 O1 Li1 -100.52(18) 2 .
C6 Mg1 O1 Li1 -165.3(2) . .
Li1 Mg1 O1 Li1 -152.30(15) 2 .
O1 Li1 O2 C18 -7.3(5) . .
N1 Li1 O2 C18 174.4(2) 2 .
C13 Li1 O2 C18 161.0(4) 2 .
Mg1 Li1 O2 C18 33.1(10) . .
O1 Li1 O2 C19 158.6(3) . .
N1 Li1 O2 C19 -19.7(4) 2 .
C13 Li1 O2 C19 -33.1(6) 2 .
Mg1 Li1 O2 C19 -161.0(7) . .
C6 C1 C2 C3 2.3(3) . .
C1 C1 C2 C3 -173.97(18) 2 .
C6 C1 C2 C7 -178.78(17) . .
C1 C1 C2 C7 4.9(3) 2 .
C1 C2 C3 C4 0.0(3) . .
C7 C2 C3 C4 -178.88(17) . .
C1 C2 C3 C8 177.89(17) . .
C7 C2 C3 C8 -1.0(3) . .
C2 C3 C4 C5 -1.7(3) . .
C8 C3 C4 C5 -179.55(19) . .
C3 C4 C5 C6 0.8(3) . .
C3 C4 C5 C9 177.95(18) . .
Li1 O1 C6 C5 -92.5(3) . .
Mg1 O1 C6 C5 108.97(16) . .
Li1 O1 C6 C1 87.6(3) . .
Mg1 O1 C6 C1 -70.95(19) . .
Li1 O1 C6 Mg1 158.5(3) . .
C4 C5 C6 O1 -178.31(17) . .
C9 C5 C6 O1 4.6(3) . .
C4 C5 C6 C1 1.6(3) . .
C9 C5 C6 C1 -175.45(18) . .
C4 C5 C6 Mg1 -131.76(15) . .
C9 C5 C6 Mg1 51.2(2) . .
C2 C1 C6 O1 176.75(16) . .
C1 C1 C6 O1 -7.0(3) 2 .
C2 C1 C6 C5 -3.2(3) . .
C1 C1 C6 C5 173.10(17) 2 .
C2 C1 C6 Mg1 139.54(15) . .
C1 C1 C6 Mg1 -44.18(19) 2 .
O1 Mg1 C6 O1 -132.68(12) 2 .
C13 Mg1 C6 O1 135.88(13) . .
C13 Mg1 C6 O1 -3.52(15) 2 .
C6 Mg1 C6 O1 -108.53(14) 2 .
Li1 Mg1 C6 O1 -9.81(15) . .
Li1 Mg1 C6 O1 -167.88(15) 2 .
O1 Mg1 C6 C5 129.81(15) 2 .
O1 Mg1 C6 C5 -97.51(19) . .
C13 Mg1 C6 C5 38.38(17) . .
C13 Mg1 C6 C5 -101.03(16) 2 .
C6 Mg1 C6 C5 153.96(18) 2 .
Li1 Mg1 C6 C5 -107.32(19) . .
Li1 Mg1 C6 C5 94.62(17) 2 .
O1 Mg1 C6 C1 -10.32(11) 2 .
O1 Mg1 C6 C1 122.36(19) . .
C13 Mg1 C6 C1 -101.75(13) . .
C13 Mg1 C6 C1 118.84(13) 2 .
C6 Mg1 C6 C1 13.83(8) 2 .
Li1 Mg1 C6 C1 112.55(16) . .
Li1 Mg1 C6 C1 -45.51(14) 2 .
C4 C5 C9 C10 128.7(2) . .
C6 C5 C9 C10 -54.4(3) . .
C4 C5 C9 C11 7.4(3) . .
C6 C5 C9 C11 -175.6(2) . .
C4 C5 C9 C12 -110.7(2) . .
C6 C5 C9 C12 66.3(3) . .
C17 N1 C13 C14 4.1(4) . .
Li1 N1 C13 C14 178.2(2) 2 .
C17 N1 C13 Mg1 177.9(2) . .
Li1 N1 C13 Mg1 -7.9(3) 2 .
C17 N1 C13 Li1 -174.2(4) . 2
O1 Mg1 C13 N1 -2.12(19) 2 .
O1 Mg1 C13 N1 100.62(19) . .
C13 Mg1 C13 N1 -139.6(2) 2 .
C6 Mg1 C13 N1 -0.6(2) 2 .
C6 Mg1 C13 N1 78.29(19) . .
Li1 Mg1 C13 N1 148.3(2) . .
Li1 Mg1 C13 N1 5.66(19) 2 .
O1 Mg1 C13 C14 170.9(2) 2 .
O1 Mg1 C13 C14 -86.3(2) . .
C13 Mg1 C13 C14 33.49(19) 2 .
C6 Mg1 C13 C14 172.42(19) 2 .
C6 Mg1 C13 C14 -108.7(2) . .
Li1 Mg1 C13 C14 -38.7(3) . .
Li1 Mg1 C13 C14 178.7(3) 2 .
O1 Mg1 C13 Li1 -7.78(12) 2 2
O1 Mg1 C13 Li1 94.96(14) . 2
C13 Mg1 C13 Li1 -145.22(13) 2 2
C6 Mg1 C13 Li1 -6.28(14) 2 2
C6 Mg1 C13 Li1 72.63(13) . 2
Li1 Mg1 C13 Li1 142.6(2) . 2
N1 C13 C14 C15 -4.4(4) . .
Mg1 C13 C14 C15 -177.6(2) . .
Li1 C13 C14 C15 -1.0(7) 2 .
C13 C14 C15 C16 2.3(4) . .
C14 C15 C16 C17 0.2(4) . .
C13 N1 C17 C16 -1.9(4) . .
Li1 N1 C17 C16 -174.5(3) 2 .
C15 C16 C17 N1 -0.5(4) . .
C19 O2 C18 C20 -25.4(3) . .
Li1 O2 C18 C20 143.2(3) . .
C18 O2 C19 C21 11.7(3) . .
Li1 O2 C19 C21 -155.4(3) . .
O2 C18 C20 C21 29.0(4) . .
C18 C20 C21 C19 -21.7(4) . .
O2 C19 C21 C20 6.7(4) . .
